data_4071241
loop_
_publ_author_name
'Ruhland, Klaus'
'Obenhuber, Andreas'
'Hoffmann, Stephan D.'

_publ_section_title
;
 Cleavage of Unstrained C(sp2)---C(sp2) Single Bonds with Ni0Complexes
 Using Chelating Assistance
;
_journal_issue 14
_journal_name_full Organometallics
_journal_page_first 3482
_journal_paper_doi 10.1021/om800054m
_journal_volume 27
_journal_year 2008
_chemical_formula_sum 'C26 H36 Ni O4 P2'
_chemical_formula_weight 533.18
_chemical_melting_point ?
_chemical_name_systematic
; 
 ? 
;
_space_group_IT_number 14
_symmetry_cell_setting monoclinic
_symmetry_space_group_name_Hall '-P 2ybc'
_symmetry_space_group_name_H-M 'P 1 21/c 1'
_atom_sites_solution_hydrogens geom
_atom_sites_solution_primary direct
_atom_sites_solution_secondary difmap
_audit_creation_method SHELXL-97
_cell_angle_alpha 90.00
_cell_angle_beta 90.172(3)
_cell_angle_gamma 90.00
_cell_formula_units_Z 4
_cell_length_a 11.1191(5)
_cell_length_b 16.6497(6)
_cell_length_c 14.3339(6)
_cell_measurement_reflns_used 2486
_cell_measurement_temperature 150(2)
_cell_measurement_theta_max 55.36
_cell_measurement_theta_min 4.47
_cell_volume 2653.62(19)
_computing_cell_refinement 'X-AREA (Stoe, 2004)'
_computing_data_collection 'X-AREA (Stoe, 2004)'
_computing_data_reduction 'X-AREA (Stoe, 2004)'
_computing_structure_refinement 'SHELXL-97 (Sheldrick, 1997)'
_computing_structure_solution 'SHELXS-97 (Sheldrick, 1997)'
_diffrn_ambient_temperature 150(2)
_diffrn_detector 'image plate'
_diffrn_detector_area_resol_mean 6.67
_diffrn_measured_fraction_theta_full 0.997
_diffrn_measured_fraction_theta_max 0.997
_diffrn_measurement_device 'two-circle diffractometer'
_diffrn_measurement_device_type 'IPDS 2T (Stoe)'
_diffrn_measurement_method 'omega-rotation/oscillation '
_diffrn_radiation_monochromator graphite
_diffrn_radiation_source 'NONIUS FR 591 rotating anode'
_diffrn_radiation_type 'Mo K\a'
_diffrn_radiation_wavelength 0.71073
_diffrn_reflns_av_R_equivalents 0.1655
_diffrn_reflns_av_sigmaI/netI 0.0463
_diffrn_reflns_limit_h_max 13
_diffrn_reflns_limit_h_min -13
_diffrn_reflns_limit_k_max 20
_diffrn_reflns_limit_k_min 0
_diffrn_reflns_limit_l_max 17
_diffrn_reflns_limit_l_min 0
_diffrn_reflns_number 77047
_diffrn_reflns_theta_full 25.35
_diffrn_reflns_theta_max 25.35
_diffrn_reflns_theta_min 1.83
_diffrn_standards_decay_% 0
_exptl_absorpt_coefficient_mu 0.881
_exptl_absorpt_correction_T_max 0.9253
_exptl_absorpt_correction_T_min 0.8066
_exptl_absorpt_correction_type numerical
_exptl_absorpt_process_details
;
 Numerical absorption correction after crystal shape optimization
 source: (Stoe, 2004)
;
_exptl_crystal_colour white
_exptl_crystal_density_diffrn 1.335
_exptl_crystal_density_meas ?
_exptl_crystal_density_method 'not measured'
_exptl_crystal_description plate
_exptl_crystal_F_000 1128
_exptl_crystal_size_max 0.32
_exptl_crystal_size_mid 0.23
_exptl_crystal_size_min 0.16
_refine_diff_density_max 0.558
_refine_diff_density_min -0.496
_refine_diff_density_rms 0.130
_refine_ls_extinction_coef 0.020(2)
_refine_ls_extinction_expression Fc^*^=kFc[1+0.001xFc^2^\l^3^/sin(2\q)]^-1/4^
_refine_ls_extinction_method SHELXL
_refine_ls_goodness_of_fit_ref 1.068
_refine_ls_hydrogen_treatment constr
_refine_ls_matrix_type full
_refine_ls_number_parameters 308
_refine_ls_number_reflns 4850
_refine_ls_number_restraints 0
_refine_ls_restrained_S_all 1.068
_refine_ls_R_factor_all 0.0563
_refine_ls_R_factor_gt 0.0502
_refine_ls_shift/su_max 0.000
_refine_ls_shift/su_mean 0.000
_refine_ls_structure_factor_coef Fsqd
_refine_ls_weighting_details 'calc w=1/[\s^2^(Fo^2^)+(0.0979P)^2^+0.0000P] where P=(Fo^2^+2Fc^2^)/3'
_refine_ls_weighting_scheme calc
_refine_ls_wR_factor_gt 0.1343
_refine_ls_wR_factor_ref 0.1371
_reflns_number_gt 4269
_reflns_number_total 4850
_reflns_threshold_expression >2sigma(I)
_cod_data_source_file om800054m-file002.cif
_cod_data_source_block Compound_4
_cod_depositor_comments
;
The following automatic conversions were performed:

'_chemical_melting_point' value 'not measured' was changed to '?' -
the value is undefined or not given.

'_symmetry_cell_setting' value
'Monoclinic' changed to 'monoclinic' according to
/home/saulius/struct/CIF-dictionaries/cif_core.dic dictionary named
'cif_core.dic' version 2.4.1 from 2010-06-29.

Automatic conversion script
Id: cif_fix_values 1715 2011-07-08 13:25:40Z adriana 

The following automatic conversions were performed:

'_exptl_crystal_density_meas' value 'not measured' was changed to '?'
- the value is perceived as not measured.

Automatic conversion script
Id: cif_fix_values 3008 2015-01-20 13:52:24Z robertas 
;
_cod_original_sg_symbol_H-M P2(1)/c
_cod_database_code 4071241

loop_
_symmetry_equiv_pos_as_xyz
'x, y, z'
'-x, y+1/2, -z+1/2'
'-x, -y, -z'
'x, -y-1/2, z-1/2'

loop_
_atom_site_label
_atom_site_type_symbol
_atom_site_fract_x
_atom_site_fract_y
_atom_site_fract_z
_atom_site_U_iso_or_equiv
_atom_site_adp_type
_atom_site_occupancy
_atom_site_symmetry_multiplicity
_atom_site_calc_flag
_atom_site_refinement_flags
Ni1 Ni 0.24774(7) 0.06734(3) 0.31012(4) 0.02669(18) Uani 1 1 d .
P1 P 0.41865(11) 0.03221(6) 0.24793(8) 0.0255(3) Uani 1 1 d .
P2 P 0.08697(12) 0.00323(7) 0.26056(9) 0.0285(3) Uani 1 1 d .
O1 O 0.2469(5) 0.0403(3) 0.5110(2) 0.0528(10) Uani 1 1 d .
O2 O 0.2331(4) 0.2398(2) 0.2739(3) 0.0476(10) Uani 1 1 d .
O3 O 0.4333(3) 0.05548(18) 0.1357(2) 0.0277(7) Uani 1 1 d .
O4 O 0.0715(3) -0.03939(19) 0.1558(2) 0.0293(7) Uani 1 1 d .
C6 C 0.2493(6) 0.0460(2) 0.0457(3) 0.0287(9) Uani 1 1 d .
C26 C 0.2355(5) 0.1723(3) 0.2851(3) 0.0336(11) Uani 1 1 d .
C10 C 0.2380(6) -0.2111(3) 0.0646(3) 0.0363(11) Uani 1 1 d .
H10 H 0.2336 -0.2681 0.0659 0.044 Uiso 1 1 calc R
C7 C 0.2473(6) -0.0432(2) 0.0574(3) 0.0293(9) Uani 1 1 d .
C3 C 0.2599(6) 0.2110(3) 0.0146(3) 0.0384(11) Uani 1 1 d .
H3 H 0.2630 0.2673 0.0039 0.046 Uiso 1 1 calc R
C13 C -0.0514(5) 0.0642(3) 0.2493(4) 0.0395(12) Uani 1 1 d .
H13 H -0.1185 0.0267 0.2331 0.047 Uiso 1 1 calc R
C19 C 0.5530(4) 0.0833(3) 0.2965(4) 0.0312(10) Uani 1 1 d .
H19 H 0.6251 0.0496 0.2821 0.037 Uiso 1 1 calc R
C22 C 0.4651(5) -0.0743(3) 0.2439(3) 0.0306(10) Uani 1 1 d .
H22 H 0.3953 -0.1050 0.2179 0.037 Uiso 1 1 calc R
C1 C 0.3419(4) 0.0922(3) 0.0852(3) 0.0275(9) Uani 1 1 d .
C14 C -0.0436(5) 0.1261(4) 0.1718(5) 0.0472(14) Uani 1 1 d .
H14A H -0.0283 0.0989 0.1124 0.071 Uiso 1 1 calc R
H14B H 0.0222 0.1636 0.1852 0.071 Uiso 1 1 calc R
H14C H -0.1196 0.1557 0.1678 0.071 Uiso 1 1 calc R
C17 C -0.0769(6) -0.1213(4) 0.3127(5) 0.0500(14) Uani 1 1 d .
H17A H -0.1438 -0.0830 0.3113 0.075 Uiso 1 1 calc R
H17B H -0.0944 -0.1639 0.3579 0.075 Uiso 1 1 calc R
H17C H -0.0665 -0.1449 0.2507 0.075 Uiso 1 1 calc R
C2 C 0.3466(5) 0.1750(3) 0.0693(3) 0.0310(10) Uani 1 1 d .
H2 H 0.4092 0.2063 0.0961 0.037 Uiso 1 1 calc R
C12 C 0.1600(4) -0.0821(3) 0.1107(3) 0.0285(9) Uani 1 1 d .
C25 C 0.2494(6) 0.0496(3) 0.4327(3) 0.0339(10) Uani 1 1 d .
C11 C 0.1553(5) -0.1666(3) 0.1134(3) 0.0326(10) Uani 1 1 d .
H11 H 0.0949 -0.1928 0.1490 0.039 Uiso 1 1 calc R
C20 C 0.5722(5) 0.1666(3) 0.2533(4) 0.0405(12) Uani 1 1 d .
H20A H 0.5742 0.1618 0.1852 0.061 Uiso 1 1 calc R
H20B H 0.6486 0.1889 0.2756 0.061 Uiso 1 1 calc R
H20C H 0.5061 0.2021 0.2715 0.061 Uiso 1 1 calc R
C15 C -0.0826(6) 0.1031(4) 0.3423(5) 0.0525(15) Uani 1 1 d .
H15A H -0.1067 0.0615 0.3869 0.079 Uiso 1 1 calc R
H15B H -0.1490 0.1411 0.3334 0.079 Uiso 1 1 calc R
H15C H -0.0121 0.1318 0.3666 0.079 Uiso 1 1 calc R
C5 C 0.1636(5) 0.0845(3) -0.0097(4) 0.0363(11) Uani 1 1 d .
H5 H 0.1009 0.0539 -0.0375 0.044 Uiso 1 1 calc R
C8 C 0.3316(5) -0.0903(3) 0.0100(3) 0.0336(11) Uani 1 1 d .
H8 H 0.3927 -0.0648 -0.0254 0.040 Uiso 1 1 calc R
C24 C 0.5718(5) -0.0908(3) 0.1794(4) 0.0428(12) Uani 1 1 d .
H24A H 0.5552 -0.0683 0.1175 0.064 Uiso 1 1 calc R
H24B H 0.5842 -0.1489 0.1741 0.064 Uiso 1 1 calc R
H24C H 0.6444 -0.0658 0.2053 0.064 Uiso 1 1 calc R
C16 C 0.0391(5) -0.0775(3) 0.3416(4) 0.0390(12) Uani 1 1 d .
H16 H 0.0211 -0.0504 0.4023 0.047 Uiso 1 1 calc R
C9 C 0.3274(5) -0.1740(3) 0.0138(4) 0.0375(11) Uani 1 1 d .
H9 H 0.3856 -0.2052 -0.0183 0.045 Uiso 1 1 calc R
C21 C 0.5452(5) 0.0928(3) 0.4035(4) 0.0392(12) Uani 1 1 d .
H21A H 0.5273 0.0407 0.4319 0.059 Uiso 1 1 calc R
H21B H 0.4813 0.1311 0.4189 0.059 Uiso 1 1 calc R
H21C H 0.6222 0.1128 0.4276 0.059 Uiso 1 1 calc R
C23 C 0.4886(6) -0.1078(3) 0.3417(4) 0.0420(13) Uani 1 1 d .
H23A H 0.4181 -0.0984 0.3810 0.063 Uiso 1 1 calc R
H23B H 0.5587 -0.0808 0.3690 0.063 Uiso 1 1 calc R
H23C H 0.5043 -0.1656 0.3376 0.063 Uiso 1 1 calc R
C4 C 0.1686(5) 0.1663(3) -0.0249(4) 0.0419(12) Uani 1 1 d .
H4 H 0.1092 0.1917 -0.0625 0.050 Uiso 1 1 calc R
C18 C 0.1405(6) -0.1367(3) 0.3618(4) 0.0466(13) Uani 1 1 d .
H18A H 0.2138 -0.1071 0.3781 0.070 Uiso 1 1 calc R
H18B H 0.1553 -0.1696 0.3062 0.070 Uiso 1 1 calc R
H18C H 0.1176 -0.1716 0.4139 0.070 Uiso 1 1 calc R

loop_
_atom_site_aniso_label
_atom_site_aniso_U_11
_atom_site_aniso_U_22
_atom_site_aniso_U_33
_atom_site_aniso_U_23
_atom_site_aniso_U_13
_atom_site_aniso_U_12
Ni1 0.0332(3) 0.0206(3) 0.0263(3) -0.0017(2) 0.0020(4) -0.0003(2)
P1 0.0325(6) 0.0205(5) 0.0236(5) 0.0009(4) 0.0004(5) -0.0001(5)
P2 0.0318(6) 0.0242(5) 0.0296(6) -0.0025(5) 0.0029(5) -0.0013(5)
O1 0.060(2) 0.069(3) 0.0292(19) 0.0012(16) 0.003(2) -0.006(3)
O2 0.064(3) 0.0233(17) 0.055(2) -0.0025(14) -0.001(2) 0.0051(17)
O3 0.0332(17) 0.0251(15) 0.0249(15) 0.0007(12) -0.0013(13) 0.0022(13)
O4 0.0297(16) 0.0298(16) 0.0284(16) -0.0039(13) -0.0025(13) 0.0003(14)
C6 0.037(2) 0.024(2) 0.0245(19) -0.0011(15) 0.000(2) 0.000(3)
C26 0.037(3) 0.033(3) 0.030(2) -0.0024(17) 0.000(2) 0.002(2)
C10 0.052(3) 0.024(2) 0.033(2) -0.0022(17) 0.006(3) -0.001(2)
C7 0.038(2) 0.0246(19) 0.0259(19) -0.0007(15) 0.001(2) 0.003(2)
C3 0.049(3) 0.027(2) 0.039(2) 0.0103(18) -0.001(3) -0.001(3)
C13 0.034(3) 0.037(3) 0.048(3) -0.009(2) 0.002(2) 0.0005(19)
C19 0.035(2) 0.027(2) 0.032(3) 0.001(2) -0.003(2) 0.0005(18)
C22 0.042(3) 0.022(2) 0.028(2) -0.0004(19) -0.001(2) 0.0025(17)
C1 0.032(2) 0.024(2) 0.026(2) 0.0032(18) -0.0008(19) 0.0023(18)
C14 0.044(3) 0.039(3) 0.059(4) 0.000(3) -0.009(3) 0.009(2)
C17 0.055(3) 0.045(3) 0.051(3) -0.001(3) 0.011(3) -0.022(3)
C2 0.038(3) 0.026(2) 0.029(2) 0.0030(18) 0.001(2) -0.0015(19)
C12 0.032(2) 0.026(2) 0.027(2) -0.0013(17) 0.0001(19) -0.0002(18)
C25 0.041(2) 0.029(2) 0.032(2) -0.0011(17) 0.008(3) 0.005(3)
C11 0.038(3) 0.026(2) 0.034(2) -0.0008(19) -0.001(2) -0.007(2)
C20 0.045(3) 0.037(3) 0.040(3) 0.004(2) -0.008(2) -0.014(2)
C15 0.046(3) 0.054(3) 0.058(4) -0.011(3) 0.008(3) 0.008(3)
C5 0.041(3) 0.036(3) 0.033(3) 0.004(2) -0.005(2) -0.004(2)
C8 0.040(3) 0.034(2) 0.028(2) -0.0020(19) 0.005(2) -0.001(2)
C24 0.049(3) 0.035(3) 0.044(3) 0.000(2) 0.005(3) 0.011(2)
C16 0.048(3) 0.034(3) 0.036(3) -0.005(2) 0.005(2) -0.014(2)
C9 0.045(3) 0.031(3) 0.036(3) -0.003(2) 0.001(2) 0.007(2)
C21 0.050(3) 0.038(3) 0.029(3) 0.005(2) -0.006(2) -0.012(2)
C23 0.061(4) 0.030(3) 0.035(3) 0.005(2) -0.005(2) 0.006(2)
C4 0.049(3) 0.038(3) 0.038(3) 0.011(2) -0.003(2) 0.002(2)
C18 0.066(4) 0.031(3) 0.043(3) 0.008(2) -0.006(3) -0.009(3)

loop_
_atom_type_symbol
_atom_type_description
_atom_type_scat_dispersion_real
_atom_type_scat_dispersion_imag
_atom_type_scat_source
C C 0.0033 0.0016 'International Tables Vol C Tables 4.2.6.8 and 6.1.1.4'
H H 0.0000 0.0000 'International Tables Vol C Tables 4.2.6.8 and 6.1.1.4'
O O 0.0106 0.0060 'International Tables Vol C Tables 4.2.6.8 and 6.1.1.4'
P P 0.1023 0.0942 'International Tables Vol C Tables 4.2.6.8 and 6.1.1.4'
Ni Ni 0.3393 1.1124 'International Tables Vol C Tables 4.2.6.8 and 6.1.1.4'

loop_
_geom_angle_atom_site_label_1
_geom_angle_atom_site_label_2
_geom_angle_atom_site_label_3
_geom_angle
C25 Ni1 C26 111.1(2)
C25 Ni1 P1 110.6(2)
C26 Ni1 P1 104.23(18)
C25 Ni1 P2 104.1(2)
C26 Ni1 P2 110.37(18)
P1 Ni1 P2 116.51(5)
O3 P1 C22 99.49(19)
O3 P1 C19 100.1(2)
C22 P1 C19 103.1(2)
O3 P1 Ni1 114.87(13)
C22 P1 Ni1 120.92(17)
C19 P1 Ni1 115.20(17)
O4 P2 C13 94.1(2)
O4 P2 C16 103.1(2)
C13 P2 C16 102.2(3)
O4 P2 Ni1 125.36(13)
C13 P2 Ni1 115.94(17)
C16 P2 Ni1 112.55(19)
C1 O3 P1 122.2(3)
C12 O4 P2 124.7(3)
C5 C6 C1 118.6(4)
C5 C6 C7 120.6(5)
C1 C6 C7 120.7(5)
O2 C26 Ni1 175.4(5)
C11 C10 C9 120.8(4)
C11 C10 H10 119.6
C9 C10 H10 119.6
C12 C7 C8 118.3(4)
C12 C7 C6 122.2(5)
C8 C7 C6 119.5(5)
C2 C3 C4 120.8(4)
C2 C3 H3 119.6
C4 C3 H3 119.6
C14 C13 C15 111.4(5)
C14 C13 P2 112.7(4)
C15 C13 P2 110.4(4)
C14 C13 H13 107.3
C15 C13 H13 107.3
P2 C13 H13 107.3
C20 C19 C21 108.4(4)
C20 C19 P1 112.1(3)
C21 C19 P1 111.9(4)
C20 C19 H19 108.1
C21 C19 H19 108.1
P1 C19 H19 108.1
C23 C22 C24 110.9(4)
C23 C22 P1 111.6(3)
C24 C22 P1 114.1(3)
C23 C22 H22 106.6
C24 C22 H22 106.6
P1 C22 H22 106.6
O3 C1 C2 119.4(4)
O3 C1 C6 120.3(4)
C2 C1 C6 120.2(4)
C13 C14 H14A 109.5
C13 C14 H14B 109.5
H14A C14 H14B 109.5
C13 C14 H14C 109.5
H14A C14 H14C 109.5
H14B C14 H14C 109.5
C16 C17 H17A 109.5
C16 C17 H17B 109.5
H17A C17 H17B 109.5
C16 C17 H17C 109.5
H17A C17 H17C 109.5
H17B C17 H17C 109.5
C3 C2 C1 119.7(5)
C3 C2 H2 120.2
C1 C2 H2 120.2
O4 C12 C7 121.1(4)
O4 C12 C11 118.4(4)
C7 C12 C11 120.3(4)
O1 C25 Ni1 177.4(6)
C10 C11 C12 120.0(5)
C10 C11 H11 120.0
C12 C11 H11 120.0
C19 C20 H20A 109.5
C19 C20 H20B 109.5
H20A C20 H20B 109.5
C19 C20 H20C 109.5
H20A C20 H20C 109.5
H20B C20 H20C 109.5
C13 C15 H15A 109.5
C13 C15 H15B 109.5
H15A C15 H15B 109.5
C13 C15 H15C 109.5
H15A C15 H15C 109.5
H15B C15 H15C 109.5
C4 C5 C6 121.0(5)
C4 C5 H5 119.5
C6 C5 H5 119.5
C9 C8 C7 121.2(5)
C9 C8 H8 119.4
C7 C8 H8 119.4
C22 C24 H24A 109.5
C22 C24 H24B 109.5
H24A C24 H24B 109.5
C22 C24 H24C 109.5
H24A C24 H24C 109.5
H24B C24 H24C 109.5
C18 C16 C17 111.3(5)
C18 C16 P2 111.9(4)
C17 C16 P2 114.6(4)
C18 C16 H16 106.1
C17 C16 H16 106.1
P2 C16 H16 106.1
C10 C9 C8 119.4(5)
C10 C9 H9 120.3
C8 C9 H9 120.3
C19 C21 H21A 109.5
C19 C21 H21B 109.5
H21A C21 H21B 109.5
C19 C21 H21C 109.5
H21A C21 H21C 109.5
H21B C21 H21C 109.5
C22 C23 H23A 109.5
C22 C23 H23B 109.5
H23A C23 H23B 109.5
C22 C23 H23C 109.5
H23A C23 H23C 109.5
H23B C23 H23C 109.5
C3 C4 C5 119.8(5)
C3 C4 H4 120.1
C5 C4 H4 120.1
C16 C18 H18A 109.5
C16 C18 H18B 109.5
H18A C18 H18B 109.5
C16 C18 H18C 109.5
H18A C18 H18C 109.5
H18B C18 H18C 109.5

loop_
_geom_bond_atom_site_label_1
_geom_bond_atom_site_label_2
_geom_bond_distance
Ni1 C25 1.781(4)
Ni1 C26 1.788(5)
Ni1 P1 2.1812(15)
Ni1 P2 2.1982(14)
P1 O3 1.663(3)
P1 C22 1.848(4)
P1 C19 1.853(5)
P2 O4 1.669(3)
P2 C13 1.850(5)
P2 C16 1.855(5)
O1 C25 1.134(6)
O2 C26 1.137(6)
O3 C1 1.388(6)
O4 C12 1.377(6)
C6 C5 1.394(8)
C6 C1 1.402(7)
C6 C7 1.495(6)
C10 C11 1.374(7)
C10 C9 1.380(8)
C10 H10 0.9500
C7 C12 1.396(7)
C7 C8 1.399(7)
C3 C2 1.378(7)
C3 C4 1.379(8)
C3 H3 0.9500
C13 C14 1.518(8)
C13 C15 1.524(8)
C13 H13 1.0000
C19 C20 1.533(6)
C19 C21 1.544(7)
C19 H19 1.0000
C22 C23 1.530(7)
C22 C24 1.532(7)
C22 H22 1.0000
C1 C2 1.399(7)
C14 H14A 0.9800
C14 H14B 0.9800
C14 H14C 0.9800
C17 C16 1.538(8)
C17 H17A 0.9800
C17 H17B 0.9800
C17 H17C 0.9800
C2 H2 0.9500
C12 C11 1.408(7)
C11 H11 0.9500
C20 H20A 0.9800
C20 H20B 0.9800
C20 H20C 0.9800
C15 H15A 0.9800
C15 H15B 0.9800
C15 H15C 0.9800
C5 C4 1.381(7)
C5 H5 0.9500
C8 C9 1.396(7)
C8 H8 0.9500
C24 H24A 0.9800
C24 H24B 0.9800
C24 H24C 0.9800
C16 C18 1.525(9)
C16 H16 1.0000
C9 H9 0.9500
C21 H21A 0.9800
C21 H21B 0.9800
C21 H21C 0.9800
C23 H23A 0.9800
C23 H23B 0.9800
C23 H23C 0.9800
C4 H4 0.9500
C18 H18A 0.9800
C18 H18B 0.9800
C18 H18C 0.9800
